data_2227409
loop_
_publ_author_name
'Wu, Wei-Na'
'Li, Xiao-Xia'
'Wang, Qiu-Fen'
'Li, Yan-Wei'

_publ_section_title
;
 Ethyl 3,4-dimethyl-1<i>H</i>-pyrrole-2-carboxylate
;
_journal_coeditor_code FB2205
_journal_issue 9
_journal_name_full 'Acta Crystallographica Section E'
_journal_page_first o2309
_journal_paper_doi 10.1107/S160053681003179X
_journal_volume 66
_journal_year 2010
_chemical_formula_iupac 'C9 H13 N O2'
_chemical_formula_moiety 'C9 H13 N O2'
_chemical_formula_sum 'C9 H13 N O2'
_chemical_formula_weight 167.20
_chemical_name_systematic
;
Ethyl 3,4-dimethyl-1<i>H</i>-pyrrole-2-carboxylate
;
_space_group_IT_number 14
_symmetry_cell_setting monoclinic
_symmetry_space_group_name_Hall '-P 2ybc'
_symmetry_space_group_name_H-M 'P 1 21/c 1'
_atom_sites_solution_hydrogens difmap
_atom_sites_solution_primary direct
_atom_sites_solution_secondary difmap
_audit_creation_method SHELXL-97
_cell_angle_alpha 90.00
_cell_angle_beta 95.103(2)
_cell_angle_gamma 90.00
_cell_formula_units_Z 4
_cell_length_a 7.7485(2)
_cell_length_b 7.0611(2)
_cell_length_c 17.2167(5)
_cell_measurement_reflns_used 3131
_cell_measurement_temperature 296(2)
_cell_measurement_theta_max 24.75
_cell_measurement_theta_min 2.38
_cell_volume 938.24(5)
_computing_cell_refinement '<i>SAINT</i> (Bruker, 2007)'
_computing_data_collection '<i>APEX2</i> (Bruker, 2007)'
_computing_data_reduction '<i>SAINT</i> (Bruker, 2007)'
_computing_molecular_graphics '<i>SHELXTL</i> (Sheldrick, 2008)'
_computing_publication_material '<i>SHELXTL</i> (Sheldrick, 2008)'
_computing_structure_refinement '<i>SHELXL97</i> (Sheldrick, 2008)'
_computing_structure_solution '<i>SHELXS97</i> (Sheldrick, 2008)'
_diffrn_ambient_temperature 296(2)
_diffrn_measured_fraction_theta_full 0.998
_diffrn_measured_fraction_theta_max 0.998
_diffrn_measurement_device_type 'Bruker SMART APEX CCD'
_diffrn_measurement_method '\f and \w scans'
_diffrn_radiation_monochromator graphite
_diffrn_radiation_source 'fine-focus sealed tube'
_diffrn_radiation_type MoK\a
_diffrn_radiation_wavelength 0.71073
_diffrn_reflns_av_R_equivalents 0.0194
_diffrn_reflns_av_sigmaI/netI 0.0197
_diffrn_reflns_limit_h_max 10
_diffrn_reflns_limit_h_min -9
_diffrn_reflns_limit_k_max 9
_diffrn_reflns_limit_k_min -9
_diffrn_reflns_limit_l_max 22
_diffrn_reflns_limit_l_min -22
_diffrn_reflns_number 8174
_diffrn_reflns_theta_full 27.49
_diffrn_reflns_theta_max 27.49
_diffrn_reflns_theta_min 2.38
_diffrn_standards_number 0
_exptl_absorpt_coefficient_mu 0.084
_exptl_absorpt_correction_T_max 0.985
_exptl_absorpt_correction_T_min 0.977
_exptl_absorpt_correction_type multi-scan
_exptl_absorpt_process_details '(<i>SADABS</i>; Bruker, 2007)'
_exptl_crystal_colour colourless
_exptl_crystal_density_diffrn 1.184
_exptl_crystal_density_method 'not measured'
_exptl_crystal_description block
_exptl_crystal_F_000 360
_exptl_crystal_size_max 0.28
_exptl_crystal_size_mid 0.26
_exptl_crystal_size_min 0.18
_refine_diff_density_max 0.214
_refine_diff_density_min -0.173
_refine_ls_extinction_method none
_refine_ls_goodness_of_fit_ref 1.041
_refine_ls_hydrogen_treatment constr
_refine_ls_matrix_type full
_refine_ls_number_constraints 49
_refine_ls_number_parameters 112
_refine_ls_number_reflns 2146
_refine_ls_number_restraints 0
_refine_ls_restrained_S_all 1.041
_refine_ls_R_factor_all 0.0614
_refine_ls_R_factor_gt 0.0442
_refine_ls_shift/su_max 0.000
_refine_ls_shift/su_mean 0.000
_refine_ls_structure_factor_coef Fsqd
_refine_ls_weighting_details 'calc w=1/[\s^2^(Fo^2^)+(0.0691P)^2^+0.1432P] where P=(Fo^2^+2Fc^2^)/3'
_refine_ls_weighting_scheme calc
_refine_ls_wR_factor_gt 0.1234
_refine_ls_wR_factor_ref 0.1361
_reflns_number_gt 1579
_reflns_number_total 2146
_reflns_threshold_expression I>2sigma(I)
_cod_data_source_file fb2205.cif
_cod_data_source_block I
_cod_original_sg_symbol_H-M 'P 21/c'
_cod_database_code 2227409
_cod_database_fobs_code 2227409

loop_
_symmetry_equiv_pos_as_xyz
'x, y, z'
'-x, y+1/2, -z+1/2'
'-x, -y, -z'
'x, -y-1/2, z-1/2'

loop_
_atom_site_type_symbol
_atom_site_label
_atom_site_fract_x
_atom_site_fract_y
_atom_site_fract_z
_atom_site_U_iso_or_equiv
_atom_site_adp_type
_atom_site_calc_flag
_atom_site_refinement_flags
_atom_site_occupancy
_atom_site_disorder_assembly
_atom_site_disorder_group
O O2 0.14704(13) 0.48430(14) 0.11453(6) 0.0534(3) Uani d . 1 . .
O O1 -0.00527(14) 0.33077(15) 0.19987(7) 0.0615(3) Uani d . 1 . .
N N1 0.24389(16) 0.04205(17) 0.20998(7) 0.0498(3) Uani d . 1 . .
H H1 0.1597 0.0168 0.2377 0.060 Uiso calc R 1 . .
C C2 0.41028(18) 0.1886(2) 0.12961(8) 0.0463(4) Uani d . 1 . .
C C7 0.12075(18) 0.34064(19) 0.16247(8) 0.0445(3) Uani d . 1 . .
C C1 0.25621(17) 0.20054(19) 0.16438(8) 0.0422(3) Uani d . 1 . .
C C8 0.0178(2) 0.6323(2) 0.10833(10) 0.0582(4) Uani d . 1 . .
H H8A 0.0125 0.6946 0.1583 0.070 Uiso calc R 1 . .
H H8B -0.0953 0.5796 0.0923 0.070 Uiso calc R 1 . .
C C4 0.3843(2) -0.0672(2) 0.20438(10) 0.0561(4) Uani d . 1 . .
H H4 0.4060 -0.1820 0.2299 0.067 Uiso calc R 1 . .
C C3 0.49035(19) 0.0178(2) 0.15508(9) 0.0521(4) Uani d . 1 . .
C C9 0.0697(3) 0.7705(3) 0.04886(11) 0.0686(5) Uani d . 1 . .
H H9A 0.1837 0.8179 0.0644 0.103 Uiso calc R 1 . .
H H9B -0.0111 0.8738 0.0447 0.103 Uiso calc R 1 . .
H H9C 0.0699 0.7085 -0.0007 0.103 Uiso calc R 1 . .
C C5 0.4845(2) 0.3287(3) 0.07667(11) 0.0702(5) Uani d . 1 . .
H H5A 0.3973 0.3650 0.0363 0.105 Uiso calc R 1 . .
H H5B 0.5806 0.2725 0.0536 0.105 Uiso calc R 1 . .
H H5C 0.5234 0.4386 0.1060 0.105 Uiso calc R 1 . .
C C6 0.6620(2) -0.0563(3) 0.13353(13) 0.0784(6) Uani d . 1 . .
H H6A 0.7528 0.0278 0.1533 0.118 Uiso calc R 1 . .
H H6B 0.6604 -0.0640 0.0778 0.118 Uiso calc R 1 . .
H H6C 0.6820 -0.1799 0.1557 0.118 Uiso calc R 1 . .

loop_
_atom_site_aniso_label
_atom_site_aniso_U_11
_atom_site_aniso_U_22
_atom_site_aniso_U_33
_atom_site_aniso_U_12
_atom_site_aniso_U_13
_atom_site_aniso_U_23
O2 0.0535(6) 0.0449(6) 0.0639(7) 0.0109(4) 0.0178(5) 0.0096(5)
O1 0.0585(7) 0.0564(7) 0.0742(8) 0.0072(5) 0.0314(6) 0.0035(5)
N1 0.0523(7) 0.0466(7) 0.0523(7) 0.0007(5) 0.0151(6) 0.0061(5)
C2 0.0450(7) 0.0479(8) 0.0469(8) 0.0013(6) 0.0092(6) 0.0019(6)
C7 0.0464(7) 0.0416(7) 0.0467(8) -0.0002(6) 0.0107(6) -0.0038(6)
C1 0.0433(7) 0.0403(7) 0.0440(7) 0.0001(5) 0.0091(6) 0.0021(6)
C8 0.0595(9) 0.0451(8) 0.0711(10) 0.0133(7) 0.0119(8) 0.0018(8)
C4 0.0615(9) 0.0468(8) 0.0595(9) 0.0088(7) 0.0025(7) 0.0079(7)
C3 0.0462(8) 0.0545(9) 0.0560(9) 0.0084(6) 0.0059(7) -0.0004(7)
C9 0.0832(12) 0.0541(10) 0.0685(11) 0.0128(9) 0.0066(9) 0.0102(9)
C5 0.0643(10) 0.0732(12) 0.0775(12) 0.0024(9) 0.0302(9) 0.0191(9)
C6 0.0571(10) 0.0842(13) 0.0950(14) 0.0260(9) 0.0134(10) 0.0026(11)

loop_
_atom_type_symbol
_atom_type_description
_atom_type_scat_dispersion_real
_atom_type_scat_dispersion_imag
_atom_type_scat_source
C C 0.0033 0.0016 'International Tables Vol C Tables 4.2.6.8 and 6.1.1.4'
H H 0.0000 0.0000 'International Tables Vol C Tables 4.2.6.8 and 6.1.1.4'
N N 0.0061 0.0033 'International Tables Vol C Tables 4.2.6.8 and 6.1.1.4'
O O 0.0106 0.0060 'International Tables Vol C Tables 4.2.6.8 and 6.1.1.4'

loop_
_geom_angle_atom_site_label_1
_geom_angle_atom_site_label_2
_geom_angle_atom_site_label_3
_geom_angle_site_symmetry_1
_geom_angle_site_symmetry_3
_geom_angle
_geom_angle_publ_flag
C7 O2 C8 . . 116.91(12) ?
C4 N1 C1 . . 109.16(12) ?
C4 N1 H1 . . 125.4 ?
C1 N1 H1 . . 125.4 ?
C1 C2 C3 . . 106.86(12) ?
C1 C2 C5 . . 128.10(13) ?
C3 C2 C5 . . 125.02(13) ?
O1 C7 O2 . . 122.94(13) ?
O1 C7 C1 . . 124.41(14) ?
O2 C7 C1 . . 112.65(12) ?
N1 C1 C2 . . 107.69(12) ?
N1 C1 C7 . . 118.98(12) ?
C2 C1 C7 . . 133.32(13) ?
O2 C8 C9 . . 107.22(13) ?
O2 C8 H8A . . 110.3 ?
C9 C8 H8A . . 110.3 ?
O2 C8 H8B . . 110.3 ?
C9 C8 H8B . . 110.3 ?
H8A C8 H8B . . 108.5 ?
N1 C4 C3 . . 109.09(14) ?
N1 C4 H4 . . 125.5 ?
C3 C4 H4 . . 125.5 ?
C4 C3 C2 . . 107.21(13) ?
C4 C3 C6 . . 126.27(15) ?
C2 C3 C6 . . 126.51(15) ?
C8 C9 H9A . . 109.5 ?
C8 C9 H9B . . 109.5 ?
H9A C9 H9B . . 109.5 ?
C8 C9 H9C . . 109.5 ?
H9A C9 H9C . . 109.5 ?
H9B C9 H9C . . 109.5 ?
C2 C5 H5A . . 109.5 ?
C2 C5 H5B . . 109.5 ?
H5A C5 H5B . . 109.5 ?
C2 C5 H5C . . 109.5 ?
H5A C5 H5C . . 109.5 ?
H5B C5 H5C . . 109.5 ?
C3 C6 H6A . . 109.5 ?
C3 C6 H6B . . 109.5 ?
H6A C6 H6B . . 109.5 ?
C3 C6 H6C . . 109.5 ?
H6A C6 H6C . . 109.5 ?
H6B C6 H6C . . 109.5 ?

loop_
_geom_bond_atom_site_label_1
_geom_bond_atom_site_label_2
_geom_bond_site_symmetry_2
_geom_bond_distance
_geom_bond_publ_flag
O2 C7 . 1.3347(17) ?
O2 C8 . 1.4446(17) ?
O1 C7 . 1.2186(17) ?
N1 C4 . 1.3440(19) ?
N1 C1 . 1.3752(17) ?
N1 H1 . 0.8600 ?
C2 C1 . 1.3849(19) ?
C2 C3 . 1.409(2) ?
C2 C5 . 1.494(2) ?
C7 C1 . 1.4406(19) ?
C8 C9 . 1.495(2) ?
C8 H8A . 0.9700 ?
C8 H8B . 0.9700 ?
C4 C3 . 1.371(2) ?
C4 H4 . 0.9300 ?
C3 C6 . 1.506(2) ?
C9 H9A . 0.9600 ?
C9 H9B . 0.9600 ?
C9 H9C . 0.9600 ?
C5 H5A . 0.9600 ?
C5 H5B . 0.9600 ?
C5 H5C . 0.9600 ?
C6 H6A . 0.9600 ?
C6 H6B . 0.9600 ?
C6 H6C . 0.9600 ?

loop_
_geom_hbond_atom_site_label_D
_geom_hbond_atom_site_label_H
_geom_hbond_atom_site_label_A
_geom_hbond_site_symmetry_A
_geom_hbond_distance_DH
_geom_hbond_distance_HA
_geom_hbond_distance_DA
_geom_hbond_angle_DHA
N1 H1 O1 2_545 0.86 2.13 2.9264(16) 153.5
C5 H5A O2 . 0.96 2.60 2.962(2) 102.8
C4 H4 Cg1 2_645 0.93 2.92 3.7520(17) 149
C9 H9A Cg1 1_565 0.96 2.86 3.650(2) 141

loop_
_geom_torsion_atom_site_label_1
_geom_torsion_atom_site_label_2
_geom_torsion_atom_site_label_3
_geom_torsion_atom_site_label_4
_geom_torsion_site_symmetry_1
_geom_torsion_site_symmetry_2
_geom_torsion_site_symmetry_3
_geom_torsion_site_symmetry_4
_geom_torsion
_geom_torsion_publ_flag
C8 O2 C7 O1 . . . . 0.1(2) ?
C8 O2 C7 C1 . . . . 179.83(13) ?
C4 N1 C1 C2 . . . . -0.19(16) ?
C4 N1 C1 C7 . . . . -178.84(13) ?
C3 C2 C1 N1 . . . . 0.37(16) ?
C5 C2 C1 N1 . . . . -178.16(16) ?
C3 C2 C1 C7 . . . . 178.74(16) ?
C5 C2 C1 C7 . . . . 0.2(3) ?
O1 C7 C1 N1 . . . . 1.2(2) ?
O2 C7 C1 N1 . . . . -178.46(12) ?
O1 C7 C1 C2 . . . . -177.02(15) ?
O2 C7 C1 C2 . . . . 3.3(2) ?
C7 O2 C8 C9 . . . . -177.04(13) ?
C1 N1 C4 C3 . . . . -0.06(18) ?
N1 C4 C3 C2 . . . . 0.29(18) ?
N1 C4 C3 C6 . . . . 179.24(16) ?
C1 C2 C3 C4 . . . . -0.40(17) ?
C5 C2 C3 C4 . . . . 178.18(16) ?
C1 C2 C3 C6 . . . . -179.35(16) ?
C5 C2 C3 C6 . . . . -0.8(3) ?

loop_
_cod_related_entry_id
_cod_related_entry_database
_cod_related_entry_code
1 ChemSpider 3806367
